data_7717156
loop_
_publ_author_name
'Calder, Ethan D. E.'
'Male, Louise'
'Jupp, Andrew R.'

_publ_section_title
;
 Accessing five- and seven-membered phosphorus-based heterocycles
 <i>via</i> cycloaddition reactions of azophosphines.
;
_journal_issue 36
_journal_name_full 'Dalton transactions (Cambridge, England : 2003)'
_journal_page_first 15032
_journal_page_last 15039
_journal_paper_doi 10.1039/d4dt02248c
_journal_volume 53
_journal_year 2024
_chemical_formula_moiety 'C31 H45 N2 O8 P'
_chemical_formula_sum 'C31 H45 N2 O8 P'
_chemical_formula_weight 604.66
_space_group_crystal_system monoclinic
_space_group_IT_number 14
_space_group_name_Hall '-P 2ybc'
_space_group_name_H-M_alt 'P 1 21/c 1'
_atom_sites_solution_hydrogens geom
_atom_sites_solution_primary dual
_audit_creation_date 2024-05-03
_audit_creation_method
;
Olex2 1.5
(compiled 2024.02.16 svn.r378c4104 for OlexSys, GUI svn.r6928)
;
_audit_update_record
;
2024-05-17 deposited with the CCDC.	2024-08-07 downloaded from the CCDC.
;
_cell_angle_alpha 90
_cell_angle_beta 95.755(2)
_cell_angle_gamma 90
_cell_formula_units_Z 4
_cell_length_a 16.6739(3)
_cell_length_b 12.9998(2)
_cell_length_c 14.7844(3)
_cell_measurement_reflns_used 13742
_cell_measurement_temperature 99.96(13)
_cell_measurement_theta_max 72.9640
_cell_measurement_theta_min 4.2600
_cell_volume 3188.48(10)
_computing_cell_refinement 'CrysAlisPro 1.171.41.112a (Rigaku OD, 2021)'
_computing_data_collection 'CrysAlisPro 1.171.41.112a (Rigaku OD, 2021)'
_computing_data_reduction 'CrysAlisPro 1.171.41.112a (Rigaku OD, 2021)'
_computing_molecular_graphics 'Olex2 1.5 (Dolomanov et al., 2009)'
_computing_publication_material 'Olex2 1.5 (Dolomanov et al., 2009)'
_computing_structure_refinement 'SHELXL 2019/3 (Sheldrick, 2015)'
_computing_structure_solution 'SHELXT 2018/2 (Sheldrick, 2018)'
_diffrn_ambient_environment N~2~
_diffrn_ambient_temperature 99.96(13)
_diffrn_detector 'CCD plate'
_diffrn_detector_area_resol_mean 10.3537
_diffrn_detector_type Atlas
_diffrn_measured_fraction_theta_full 0.999
_diffrn_measured_fraction_theta_max 0.985
_diffrn_measurement_details
;
List of Runs (angles in degrees, time in seconds):

  # Type    Start    End  Width  t~exp~   \w     \q     \k     \f   Frames
#--------------------------------------------------------------------------
  1  \w    -66.00  33.00   1.00    1.00    --  -41.27  38.00-120.00   99
  2  \w   -116.00 -17.00   1.00    1.00    --  -41.27 -38.00 -60.00   99
  3  \w      6.00  82.00   1.00    1.00    --   41.27 -99.00 -30.00   76
  4  \w     27.00 109.00   1.00    3.81    --  103.11-111.00 -60.00   82
  5  \w     77.00 176.00   1.00    3.81    --  103.11  45.00 150.00   99
  6  \w    104.00 178.00   1.00    3.81    --  103.11 111.00   0.00   74
  7  \w     20.00 107.00   1.00    3.81    --  103.11 -94.00 -30.00   87
  8  \w    103.00 178.00   1.00    3.81    --  103.11  77.00 -30.00   75
  9  \w    104.00 178.00   1.00    3.81    --  103.11 111.00 -90.00   74
 10  \w     31.00 132.00   1.00    3.81    --  103.11 -61.00   0.00  101
 11  \w     13.00 114.00   1.00    1.00    --   41.27  57.00  60.00  101
 12  \w     13.00 114.00   1.00    1.00    --   41.27  57.00 120.00  101
 13  \w     13.00 114.00   1.00    1.00    --   41.27  57.00-120.00  101
 14  \w     74.00 175.00   1.00    3.81    --  103.11  61.00 -60.00  101
 15  \w     77.00 176.00   1.00    3.81    --  103.11  45.00  60.00   99
 16  \w     74.00 163.00   1.00    3.81    --  103.11  61.00  90.00   89
 17  \w     75.00 178.00   1.00    3.81    --  103.11  30.00-120.00  103
;
_diffrn_measurement_device 'four-circle diffractometer'
_diffrn_measurement_device_type 'SuperNova, Dual, Cu at home/near, Atlas'
_diffrn_measurement_method '\w scans'
_diffrn_orient_matrix_type 'CrysAlisPro convention (1999,Acta A55,543-557)'
_diffrn_orient_matrix_UB_11 0.0565558000
_diffrn_orient_matrix_UB_12 -0.0380715000
_diffrn_orient_matrix_UB_13 -0.0691937000
_diffrn_orient_matrix_UB_21 0.0013490000
_diffrn_orient_matrix_UB_22 0.1088324000
_diffrn_orient_matrix_UB_23 -0.0410648000
_diffrn_orient_matrix_UB_31 0.0736700000
_diffrn_orient_matrix_UB_32 0.0272837000
_diffrn_orient_matrix_UB_33 0.0670178000
_diffrn_radiation_monochromator mirror
_diffrn_radiation_probe x-ray
_diffrn_radiation_type 'Cu K\a'
_diffrn_radiation_wavelength 1.54184
_diffrn_reflns_av_R_equivalents 0.0400
_diffrn_reflns_av_unetI/netI 0.0271
_diffrn_reflns_Laue_measured_fraction_full 0.999
_diffrn_reflns_Laue_measured_fraction_max 0.985
_diffrn_reflns_limit_h_max 20
_diffrn_reflns_limit_h_min -20
_diffrn_reflns_limit_k_max 15
_diffrn_reflns_limit_k_min -16
_diffrn_reflns_limit_l_max 18
_diffrn_reflns_limit_l_min -17
_diffrn_reflns_number 30825
_diffrn_reflns_point_group_measured_fraction_full 0.999
_diffrn_reflns_point_group_measured_fraction_max 0.985
_diffrn_reflns_theta_full 67.684
_diffrn_reflns_theta_max 72.961
_diffrn_reflns_theta_min 4.321
_diffrn_source 'micro-focus sealed X-ray tube'
_diffrn_source_type 'SuperNova (Cu) X-ray Source'
_exptl_absorpt_coefficient_mu 1.189
_exptl_absorpt_correction_T_max 1.000
_exptl_absorpt_correction_T_min 0.573
_exptl_absorpt_correction_type gaussian
_exptl_absorpt_process_details
;
CrysAlisPro 1.171.41.112a (Rigaku Oxford Diffraction, 2021)
Numerical absorption correction based on gaussian integration over
a multifaceted crystal model
Empirical absorption correction using spherical harmonics,
implemented in SCALE3 ABSPACK scaling algorithm.
;
_exptl_crystal_colour yellow
_exptl_crystal_colour_primary yellow
_exptl_crystal_density_diffrn 1.260
_exptl_crystal_description block
_exptl_crystal_F_000 1296
_exptl_crystal_preparation 'THF layered with hexane at -30 degrees in a nitrogen atmosphere'
_exptl_crystal_size_max 0.258
_exptl_crystal_size_mid 0.157
_exptl_crystal_size_min 0.127
_refine_diff_density_max 0.301
_refine_diff_density_min -0.327
_refine_diff_density_rms 0.047
_refine_ls_extinction_method none
_refine_ls_goodness_of_fit_ref 1.047
_refine_ls_hydrogen_treatment constr
_refine_ls_matrix_type full
_refine_ls_number_parameters 390
_refine_ls_number_reflns 6275
_refine_ls_number_restraints 0
_refine_ls_restrained_S_all 1.047
_refine_ls_R_factor_all 0.0442
_refine_ls_R_factor_gt 0.0356
_refine_ls_shift/su_max 0.001
_refine_ls_shift/su_mean 0.000
_refine_ls_structure_factor_coef Fsqd
_refine_ls_weighting_details 'w=1/[\s^2^(Fo^2^)+(0.0393P)^2^+1.4496P] where P=(Fo^2^+2Fc^2^)/3'
_refine_ls_weighting_scheme calc
_refine_ls_wR_factor_gt 0.0848
_refine_ls_wR_factor_ref 0.0909
_reflns_Friedel_coverage 0.000
_reflns_number_gt 5345
_reflns_number_total 6275
_reflns_threshold_expression 'I > 2\s(I)'
_cod_data_source_file d4dt02248c2.cif
_cod_data_source_block edec_076_1_final_gaussian
_cod_database_code 7717156
_shelx_shelxl_version_number 2019/3
_chemical_oxdiff_formula 'C23 H35 O4 N2 P1'
_shelx_space_group_comment
;
The symmetry employed for this shelxl refinement is uniquely defined
by the following loop, which should always be used as a source of
symmetry information in preference to the above space-group names.
They are only intended as comments.
;
_shelx_estimated_absorpt_t_max 0.864
_shelx_estimated_absorpt_t_min 0.749
_reflns_odcompleteness_completeness 99.92
_reflns_odcompleteness_iscentric 1
_reflns_odcompleteness_theta 66.97
_olex2_refinement_description
;
1. Fixed Uiso
 At 1.2 times of:
  All C(H) groups, All C(H,H) groups
 At 1.5 times of:
  All C(H,H,H) groups
2.a Ternary CH refined with riding coordinates:
 C29(H29), C26(H26)
2.b Secondary CH2 refined with riding coordinates:
 C18(H18A,H18B), C20(H20A,H20B), C22(H22A,H22B), C24(H24A,H24B)
2.c Aromatic/amide H refined with riding coordinates:
 C3(H3), C5(H5)
2.d Idealised Me refined as rotating group:
 C7(H7A,H7B,H7C), C8(H8A,H8B,H8C), C9(H9A,H9B,H9C), C30(H30A,H30B,H30C),
 C31(H31A,H31B,H31C), C28(H28A,H28B,H28C), C27(H27A,H27B,H27C), C19(H19A,H19B,
 H19C), C21(H21A,H21B,H21C), C23(H23A,H23B,H23C), C25(H25A,H25B,H25C)
;
_olex2_submission_special_instructions 'No special instructions were received'
_oxdiff_exptl_absorpt_empirical_details
;
Empirical correction (ABSPACK) includes:
- Absorption correction using spherical harmonics
- Frame scaling
;
_oxdiff_exptl_absorpt_empirical_full_max 2.124
_oxdiff_exptl_absorpt_empirical_full_min 0.620

loop_
_space_group_symop_operation_xyz
'x, y, z'
'-x, y+1/2, -z+1/2'
'-x, -y, -z'
'x, -y-1/2, z-1/2'

loop_
_atom_site_label
_atom_site_type_symbol
_atom_site_fract_x
_atom_site_fract_y
_atom_site_fract_z
_atom_site_U_iso_or_equiv
_atom_site_adp_type
_atom_site_occupancy
_atom_site_site_symmetry_order
_atom_site_calc_flag
_atom_site_refinement_flags_posn
_atom_site_refinement_flags_adp
_atom_site_refinement_flags_occupancy
_atom_site_disorder_assembly
_atom_site_disorder_group
C1 C 0.32637(9) 0.75546(10) 0.45771(9) 0.0156(3) Uani 1 1 d . . . . .
C2 C 0.39485(9) 0.80912(11) 0.43621(9) 0.0172(3) Uani 1 1 d . . . . .
C3 C 0.43657(9) 0.86675(11) 0.50465(10) 0.0202(3) Uani 1 1 d . . . . .
H3 H 0.483149 0.903847 0.491656 0.024 Uiso 1 1 calc R U . . .
C4 C 0.41193(9) 0.87166(11) 0.59202(10) 0.0211(3) Uani 1 1 d . . . . .
C5 C 0.34473(9) 0.81594(11) 0.61082(10) 0.0200(3) Uani 1 1 d . . . . .
H5 H 0.327887 0.818657 0.670282 0.024 Uiso 1 1 calc R U . . .
C6 C 0.30121(9) 0.75610(10) 0.54497(10) 0.0176(3) Uani 1 1 d . . . . .
C7 C 0.23062(9) 0.69321(12) 0.56903(10) 0.0217(3) Uani 1 1 d . . . . .
H7A H 0.180377 0.729368 0.549044 0.033 Uiso 1 1 calc R U . . .
H7B H 0.234479 0.683097 0.635013 0.033 Uiso 1 1 calc R U . . .
H7C H 0.231024 0.626201 0.538710 0.033 Uiso 1 1 calc R U . . .
C8 C 0.42320(9) 0.80412(12) 0.34267(10) 0.0212(3) Uani 1 1 d . . . . .
H8A H 0.442048 0.734355 0.331268 0.032 Uiso 1 1 calc R U . . .
H8B H 0.467471 0.852990 0.338783 0.032 Uiso 1 1 calc R U . . .
H8C H 0.378507 0.821765 0.297141 0.032 Uiso 1 1 calc R U . . .
C9 C 0.45763(12) 0.93524(14) 0.66540(12) 0.0350(4) Uani 1 1 d . . . . .
H9A H 0.437971 1.006302 0.661595 0.052 Uiso 1 1 calc R U . . .
H9B H 0.515221 0.934104 0.657194 0.052 Uiso 1 1 calc R U . . .
H9C H 0.449391 0.906614 0.725089 0.052 Uiso 1 1 calc R U . . .
C29 C 0.04310(9) 0.52349(11) 0.35298(9) 0.0178(3) Uani 1 1 d . . . . .
H29 H 0.038019 0.451021 0.374349 0.021 Uiso 1 1 calc R U . . .
C30 C 0.04504(10) 0.59214(12) 0.43727(10) 0.0239(3) Uani 1 1 d . . . . .
H30A H -0.007113 0.588571 0.462348 0.036 Uiso 1 1 calc R U . . .
H30B H 0.055823 0.663358 0.420422 0.036 Uiso 1 1 calc R U . . .
H30C H 0.087642 0.568461 0.483008 0.036 Uiso 1 1 calc R U . . .
C31 C -0.03219(9) 0.54590(12) 0.28795(10) 0.0217(3) Uani 1 1 d . . . . .
H31A H -0.034433 0.619493 0.273541 0.033 Uiso 1 1 calc R U . . .
H31B H -0.080348 0.526293 0.316791 0.033 Uiso 1 1 calc R U . . .
H31C H -0.029978 0.506260 0.231868 0.033 Uiso 1 1 calc R U . . .
C26 C 0.13282(9) 0.45710(10) 0.19843(9) 0.0169(3) Uani 1 1 d . . . . .
H26 H 0.082245 0.477847 0.160746 0.020 Uiso 1 1 calc R U . . .
C28 C 0.12669(11) 0.34200(11) 0.22018(10) 0.0241(3) Uani 1 1 d . . . . .
H28A H 0.175484 0.320039 0.257675 0.036 Uiso 1 1 calc R U . . .
H28B H 0.121151 0.302534 0.163424 0.036 Uiso 1 1 calc R U . . .
H28C H 0.079511 0.330005 0.253320 0.036 Uiso 1 1 calc R U . . .
C27 C 0.20388(10) 0.48037(12) 0.14415(10) 0.0228(3) Uani 1 1 d . . . . .
H27A H 0.203910 0.553695 0.128755 0.034 Uiso 1 1 calc R U . . .
H27B H 0.198999 0.439486 0.088178 0.034 Uiso 1 1 calc R U . . .
H27C H 0.254354 0.462872 0.180669 0.034 Uiso 1 1 calc R U . . .
C10 C 0.21227(8) 0.72240(10) 0.34416(9) 0.0148(3) Uani 1 1 d . . . . .
C11 C 0.15995(8) 0.66490(10) 0.28529(9) 0.0148(3) Uani 1 1 d . . . . .
C12 C 0.29849(9) 0.51633(10) 0.37079(9) 0.0153(3) Uani 1 1 d . . . . .
C13 C 0.21724(9) 0.48517(10) 0.38159(9) 0.0157(3) Uani 1 1 d . . . . .
C14 C 0.19270(8) 0.83501(10) 0.36460(9) 0.0159(3) Uani 1 1 d . . . . .
C15 C 0.10308(8) 0.72342(10) 0.22308(9) 0.0158(3) Uani 1 1 d . . . . .
C16 C 0.36117(9) 0.43345(11) 0.35596(10) 0.0182(3) Uani 1 1 d . . . . .
C17 C 0.20505(9) 0.39819(11) 0.43797(9) 0.0179(3) Uani 1 1 d . . . . .
C18 C 0.23064(10) 1.00784(11) 0.34686(12) 0.0257(3) Uani 1 1 d . . . . .
H18A H 0.250310 1.018723 0.411575 0.031 Uiso 1 1 calc R U . . .
H18B H 0.173487 1.029452 0.337289 0.031 Uiso 1 1 calc R U . . .
C19 C 0.28023(14) 1.06851(14) 0.28702(18) 0.0492(6) Uani 1 1 d . . . . .
H19A H 0.259695 1.057758 0.223264 0.074 Uiso 1 1 calc R U . . .
H19B H 0.336479 1.045788 0.296618 0.074 Uiso 1 1 calc R U . . .
H19C H 0.277015 1.141748 0.301937 0.074 Uiso 1 1 calc R U . . .
C20 C 0.00175(9) 0.71096(11) 0.09902(10) 0.0200(3) Uani 1 1 d . . . . .
H20A H 0.024161 0.771220 0.069235 0.024 Uiso 1 1 calc R U . . .
H20B H -0.042648 0.734827 0.133505 0.024 Uiso 1 1 calc R U . . .
C21 C -0.02922(10) 0.63320(12) 0.02877(10) 0.0240(3) Uani 1 1 d . . . . .
H21A H -0.072846 0.663765 -0.011867 0.036 Uiso 1 1 calc R U . . .
H21B H -0.049653 0.572935 0.059027 0.036 Uiso 1 1 calc R U . . .
H21C H 0.014646 0.612189 -0.006638 0.036 Uiso 1 1 calc R U . . .
C22 C 0.49954(10) 0.38853(13) 0.38494(14) 0.0347(4) Uani 1 1 d . . . . .
H22A H 0.487670 0.348461 0.328229 0.042 Uiso 1 1 calc R U . . .
H22B H 0.508809 0.339817 0.436400 0.042 Uiso 1 1 calc R U . . .
C23 C 0.57211(10) 0.45383(13) 0.37901(11) 0.0260(3) Uani 1 1 d . . . . .
H23A H 0.562235 0.501761 0.327947 0.039 Uiso 1 1 calc R U . . .
H23B H 0.618372 0.410029 0.369552 0.039 Uiso 1 1 calc R U . . .
H23C H 0.583523 0.492706 0.435630 0.039 Uiso 1 1 calc R U . . .
C24 C 0.27253(10) 0.27772(13) 0.54065(12) 0.0283(4) Uani 1 1 d . . . . .
H24A H 0.250542 0.220842 0.501092 0.034 Uiso 1 1 calc R U . . .
H24B H 0.237385 0.287091 0.590160 0.034 Uiso 1 1 calc R U . . .
C25 C 0.35691(12) 0.25324(17) 0.57947(17) 0.0505(6) Uani 1 1 d . . . . .
H25A H 0.390435 0.240427 0.529867 0.076 Uiso 1 1 calc R U . . .
H25B H 0.356458 0.191839 0.617882 0.076 Uiso 1 1 calc R U . . .
H25C H 0.378975 0.311439 0.616051 0.076 Uiso 1 1 calc R U . . .
N1 N 0.28223(7) 0.69249(9) 0.38898(8) 0.0151(2) Uani 1 1 d . . . . .
N2 N 0.32986(7) 0.60695(9) 0.36835(8) 0.0160(2) Uani 1 1 d . . . . .
O1 O 0.14577(6) 0.85804(8) 0.41764(7) 0.0221(2) Uani 1 1 d . . . . .
O2 O 0.23857(6) 0.89962(7) 0.32238(7) 0.0190(2) Uani 1 1 d . . . . .
O3 O 0.09237(6) 0.81569(8) 0.22510(7) 0.0221(2) Uani 1 1 d . . . . .
O4 O 0.06417(6) 0.66199(7) 0.15999(7) 0.0176(2) Uani 1 1 d . . . . .
O5 O 0.34624(7) 0.35894(9) 0.30862(8) 0.0307(3) Uani 1 1 d . . . . .
O6 O 0.43232(6) 0.45653(8) 0.39855(8) 0.0251(2) Uani 1 1 d . . . . .
O7 O 0.14240(6) 0.35204(8) 0.44709(7) 0.0239(2) Uani 1 1 d . . . . .
O8 O 0.27552(6) 0.37120(8) 0.48866(7) 0.0227(2) Uani 1 1 d . . . . .
P1 P 0.13982(2) 0.53219(3) 0.30428(2) 0.01400(9) Uani 1 1 d . . . . .

loop_
_atom_site_aniso_label
_atom_site_aniso_U_11
_atom_site_aniso_U_22
_atom_site_aniso_U_33
_atom_site_aniso_U_23
_atom_site_aniso_U_13
_atom_site_aniso_U_12
C1 0.0172(7) 0.0147(6) 0.0145(7) -0.0015(5) -0.0015(5) 0.0005(5)
C2 0.0187(7) 0.0168(6) 0.0161(7) 0.0005(5) 0.0012(5) 0.0006(5)
C3 0.0196(7) 0.0193(7) 0.0211(7) 0.0007(6) -0.0007(6) -0.0047(6)
C4 0.0258(8) 0.0185(7) 0.0180(7) -0.0011(6) -0.0033(6) -0.0020(6)
C5 0.0247(8) 0.0207(7) 0.0142(7) -0.0002(5) 0.0004(6) 0.0022(6)
C6 0.0186(7) 0.0175(6) 0.0164(7) 0.0007(5) 0.0007(5) 0.0022(5)
C7 0.0214(7) 0.0273(7) 0.0166(7) -0.0002(6) 0.0033(6) -0.0022(6)
C8 0.0220(7) 0.0245(7) 0.0176(7) -0.0011(6) 0.0043(6) -0.0061(6)
C9 0.0444(11) 0.0368(9) 0.0227(8) -0.0055(7) -0.0009(7) -0.0181(8)
C29 0.0187(7) 0.0180(6) 0.0168(7) -0.0002(5) 0.0025(6) -0.0016(5)
C30 0.0246(8) 0.0261(7) 0.0221(8) -0.0060(6) 0.0083(6) -0.0060(6)
C31 0.0177(7) 0.0243(7) 0.0231(8) 0.0024(6) 0.0015(6) 0.0007(6)
C26 0.0198(7) 0.0174(6) 0.0133(7) -0.0009(5) 0.0000(5) -0.0011(5)
C28 0.0383(9) 0.0163(7) 0.0174(7) -0.0017(5) 0.0018(6) -0.0020(6)
C27 0.0264(8) 0.0253(7) 0.0174(7) -0.0044(6) 0.0054(6) -0.0029(6)
C10 0.0177(7) 0.0154(6) 0.0120(6) 0.0011(5) 0.0043(5) 0.0002(5)
C11 0.0159(7) 0.0161(6) 0.0124(6) 0.0008(5) 0.0012(5) 0.0003(5)
C12 0.0185(7) 0.0176(6) 0.0097(6) 0.0010(5) 0.0004(5) 0.0006(5)
C13 0.0167(7) 0.0166(6) 0.0135(7) 0.0009(5) -0.0005(5) -0.0013(5)
C14 0.0164(7) 0.0170(6) 0.0136(6) -0.0008(5) -0.0022(5) 0.0001(5)
C15 0.0167(7) 0.0176(6) 0.0134(7) -0.0002(5) 0.0030(5) -0.0013(5)
C16 0.0206(7) 0.0182(7) 0.0160(7) 0.0032(5) 0.0036(5) 0.0017(5)
C17 0.0200(7) 0.0183(6) 0.0148(7) 0.0005(5) -0.0018(5) -0.0010(5)
C18 0.0264(8) 0.0143(7) 0.0358(9) -0.0037(6) 0.0004(7) 0.0002(6)
C19 0.0487(12) 0.0211(8) 0.0817(16) 0.0052(9) 0.0262(11) -0.0045(8)
C20 0.0228(7) 0.0201(7) 0.0158(7) 0.0010(5) -0.0047(6) 0.0042(6)
C21 0.0245(8) 0.0280(7) 0.0184(7) -0.0026(6) -0.0040(6) 0.0016(6)
C22 0.0224(8) 0.0249(8) 0.0581(12) 0.0017(8) 0.0111(8) 0.0095(7)
C23 0.0213(8) 0.0333(8) 0.0235(8) 0.0015(6) 0.0023(6) 0.0056(6)
C24 0.0269(8) 0.0269(8) 0.0298(9) 0.0158(7) -0.0028(7) -0.0036(6)
C25 0.0318(10) 0.0470(11) 0.0704(15) 0.0373(11) -0.0071(10) 0.0002(9)
N1 0.0160(6) 0.0147(5) 0.0144(6) -0.0015(4) 0.0009(4) 0.0003(4)
N2 0.0169(6) 0.0157(5) 0.0155(6) -0.0012(4) 0.0021(5) 0.0025(4)
O1 0.0239(6) 0.0225(5) 0.0205(5) -0.0037(4) 0.0047(4) 0.0036(4)
O2 0.0199(5) 0.0138(5) 0.0232(5) 0.0000(4) 0.0021(4) -0.0006(4)
O3 0.0255(6) 0.0169(5) 0.0226(5) -0.0007(4) -0.0039(4) 0.0019(4)
O4 0.0192(5) 0.0173(5) 0.0151(5) 0.0000(4) -0.0043(4) 0.0015(4)
O5 0.0334(7) 0.0251(6) 0.0322(6) -0.0094(5) -0.0027(5) 0.0071(5)
O6 0.0168(5) 0.0216(5) 0.0367(6) -0.0033(4) 0.0022(5) 0.0040(4)
O7 0.0209(6) 0.0234(5) 0.0263(6) 0.0079(4) -0.0022(4) -0.0056(4)
O8 0.0198(5) 0.0237(5) 0.0232(5) 0.0110(4) -0.0042(4) -0.0032(4)
P1 0.01565(18) 0.01435(16) 0.01182(17) -0.00015(12) 0.00043(13) -0.00087(12)

loop_
_atom_type_symbol
_atom_type_description
_atom_type_scat_dispersion_real
_atom_type_scat_dispersion_imag
_atom_type_scat_source
C C 0.0181 0.0091 'International Tables Vol C Tables 4.2.6.8 and 6.1.1.4'
H H 0.0000 0.0000 'International Tables Vol C Tables 4.2.6.8 and 6.1.1.4'
N N 0.0311 0.0180 'International Tables Vol C Tables 4.2.6.8 and 6.1.1.4'
O O 0.0492 0.0322 'International Tables Vol C Tables 4.2.6.8 and 6.1.1.4'
P P 0.2955 0.4335 'International Tables Vol C Tables 4.2.6.8 and 6.1.1.4'

loop_
_exptl_crystal_face_index_h
_exptl_crystal_face_index_k
_exptl_crystal_face_index_l
_exptl_crystal_face_perp_dist
9 -4 1 0.1127
-2 5 8 0.0691
-5 5 7 0.0485
1 -7 6 0.0831
-4 -8 2 0.0758
2 7 -4 0.0756
6 -2 -8 0.0636
11 0 -2 0.0743
1 -2 -9 0.0617
-9 -2 -4 0.1273
-2 -4 8 0.0800
-5 -5 6 0.0663
5 4 -8 0.0690
1 2 -9 0.0596
0 8 -3 0.0705
8 4 4 0.1092
0 -6 -7 0.0492

loop_
_geom_angle_atom_site_label_1
_geom_angle_atom_site_label_2
_geom_angle_atom_site_label_3
_geom_angle
_geom_angle_site_symmetry_1
_geom_angle_site_symmetry_3
_geom_angle_publ_flag
C2 C1 N1 119.40(12) . . ?
C6 C1 C2 122.26(13) . . ?
C6 C1 N1 118.26(12) . . ?
C1 C2 C8 121.62(13) . . ?
C3 C2 C1 117.60(13) . . ?
C3 C2 C8 120.77(13) . . ?
C2 C3 H3 119.1 . . ?
C2 C3 C4 121.78(13) . . ?
C4 C3 H3 119.1 . . ?
C3 C4 C9 121.09(14) . . ?
C5 C4 C3 118.74(13) . . ?
C5 C4 C9 120.17(14) . . ?
C4 C5 H5 119.1 . . ?
C4 C5 C6 121.81(14) . . ?
C6 C5 H5 119.1 . . ?
C1 C6 C7 122.00(13) . . ?
C5 C6 C1 117.76(13) . . ?
C5 C6 C7 120.23(13) . . ?
C6 C7 H7A 109.5 . . ?
C6 C7 H7B 109.5 . . ?
C6 C7 H7C 109.5 . . ?
H7A C7 H7B 109.5 . . ?
H7A C7 H7C 109.5 . . ?
H7B C7 H7C 109.5 . . ?
C2 C8 H8A 109.5 . . ?
C2 C8 H8B 109.5 . . ?
C2 C8 H8C 109.5 . . ?
H8A C8 H8B 109.5 . . ?
H8A C8 H8C 109.5 . . ?
H8B C8 H8C 109.5 . . ?
C4 C9 H9A 109.5 . . ?
C4 C9 H9B 109.5 . . ?
C4 C9 H9C 109.5 . . ?
H9A C9 H9B 109.5 . . ?
H9A C9 H9C 109.5 . . ?
H9B C9 H9C 109.5 . . ?
C30 C29 H29 106.7 . . ?
C30 C29 C31 110.46(12) . . ?
C30 C29 P1 109.63(10) . . ?
C31 C29 H29 106.7 . . ?
C31 C29 P1 116.08(10) . . ?
P1 C29 H29 106.7 . . ?
C29 C30 H30A 109.5 . . ?
C29 C30 H30B 109.5 . . ?
C29 C30 H30C 109.5 . . ?
H30A C30 H30B 109.5 . . ?
H30A C30 H30C 109.5 . . ?
H30B C30 H30C 109.5 . . ?
C29 C31 H31A 109.5 . . ?
C29 C31 H31B 109.5 . . ?
C29 C31 H31C 109.5 . . ?
H31A C31 H31B 109.5 . . ?
H31A C31 H31C 109.5 . . ?
H31B C31 H31C 109.5 . . ?
C28 C26 H26 108.0 . . ?
C28 C26 P1 109.81(10) . . ?
C27 C26 H26 108.0 . . ?
C27 C26 C28 112.00(12) . . ?
C27 C26 P1 110.85(10) . . ?
P1 C26 H26 108.0 . . ?
C26 C28 H28A 109.5 . . ?
C26 C28 H28B 109.5 . . ?
C26 C28 H28C 109.5 . . ?
H28A C28 H28B 109.5 . . ?
H28A C28 H28C 109.5 . . ?
H28B C28 H28C 109.5 . . ?
C26 C27 H27A 109.5 . . ?
C26 C27 H27B 109.5 . . ?
C26 C27 H27C 109.5 . . ?
H27A C27 H27B 109.5 . . ?
H27A C27 H27C 109.5 . . ?
H27B C27 H27C 109.5 . . ?
C11 C10 C14 120.27(12) . . ?
N1 C10 C11 127.97(12) . . ?
N1 C10 C14 111.76(12) . . ?
C10 C11 C15 116.13(12) . . ?
C10 C11 P1 122.56(10) . . ?
C15 C11 P1 118.71(10) . . ?
C13 C12 C16 118.78(12) . . ?
N2 C12 C13 130.47(13) . . ?
N2 C12 C16 110.71(12) . . ?
C12 C13 P1 118.12(10) . . ?
C17 C13 C12 118.52(12) . . ?
C17 C13 P1 121.26(11) . . ?
O1 C14 C10 122.10(13) . . ?
O1 C14 O2 126.25(13) . . ?
O2 C14 C10 111.43(11) . . ?
O3 C15 C11 125.81(13) . . ?
O3 C15 O4 122.83(13) . . ?
O4 C15 C11 111.33(11) . . ?
O5 C16 C12 122.93(14) . . ?
O5 C16 O6 125.61(14) . . ?
O6 C16 C12 111.41(12) . . ?
O7 C17 C13 128.61(14) . . ?
O7 C17 O8 120.49(13) . . ?
O8 C17 C13 110.84(12) . . ?
H18A C18 H18B 108.6 . . ?
C19 C18 H18A 110.3 . . ?
C19 C18 H18B 110.3 . . ?
O2 C18 H18A 110.3 . . ?
O2 C18 H18B 110.3 . . ?
O2 C18 C19 106.98(13) . . ?
C18 C19 H19A 109.5 . . ?
C18 C19 H19B 109.5 . . ?
C18 C19 H19C 109.5 . . ?
H19A C19 H19B 109.5 . . ?
H19A C19 H19C 109.5 . . ?
H19B C19 H19C 109.5 . . ?
H20A C20 H20B 108.4 . . ?
C21 C20 H20A 110.1 . . ?
C21 C20 H20B 110.1 . . ?
O4 C20 H20A 110.1 . . ?
O4 C20 H20B 110.1 . . ?
O4 C20 C21 108.00(11) . . ?
C20 C21 H21A 109.5 . . ?
C20 C21 H21B 109.5 . . ?
C20 C21 H21C 109.5 . . ?
H21A C21 H21B 109.5 . . ?
H21A C21 H21C 109.5 . . ?
H21B C21 H21C 109.5 . . ?
H22A C22 H22B 108.5 . . ?
C23 C22 H22A 110.2 . . ?
C23 C22 H22B 110.2 . . ?
O6 C22 H22A 110.2 . . ?
O6 C22 H22B 110.2 . . ?
O6 C22 C23 107.66(13) . . ?
C22 C23 H23A 109.5 . . ?
C22 C23 H23B 109.5 . . ?
C22 C23 H23C 109.5 . . ?
H23A C23 H23B 109.5 . . ?
H23A C23 H23C 109.5 . . ?
H23B C23 H23C 109.5 . . ?
H24A C24 H24B 108.5 . . ?
C25 C24 H24A 110.2 . . ?
C25 C24 H24B 110.2 . . ?
O8 C24 H24A 110.2 . . ?
O8 C24 H24B 110.2 . . ?
O8 C24 C25 107.57(13) . . ?
C24 C25 H25A 109.5 . . ?
C24 C25 H25B 109.5 . . ?
C24 C25 H25C 109.5 . . ?
H25A C25 H25B 109.5 . . ?
H25A C25 H25C 109.5 . . ?
H25B C25 H25C 109.5 . . ?
C10 N1 C1 122.63(11) . . ?
C10 N1 N2 126.87(11) . . ?
N2 N1 C1 109.78(11) . . ?
C12 N2 N1 118.20(12) . . ?
C14 O2 C18 114.85(11) . . ?
C15 O4 C20 115.84(10) . . ?
C16 O6 C22 117.58(12) . . ?
C17 O8 C24 115.64(11) . . ?
C29 P1 C26 108.55(7) . . ?
C11 P1 C29 107.93(6) . . ?
C11 P1 C26 112.10(6) . . ?
C13 P1 C29 110.05(7) . . ?
C13 P1 C26 110.55(7) . . ?
C13 P1 C11 107.64(7) . . ?

loop_
_geom_bond_atom_site_label_1
_geom_bond_atom_site_label_2
_geom_bond_distance
_geom_bond_site_symmetry_2
_geom_bond_publ_flag
C1 C2 1.401(2) . ?
C1 C6 1.396(2) . ?
C1 N1 1.4472(17) . ?
C2 C3 1.389(2) . ?
C2 C8 1.5070(19) . ?
C3 H3 0.9500 . ?
C3 C4 1.396(2) . ?
C4 C5 1.386(2) . ?
C4 C9 1.508(2) . ?
C5 H5 0.9500 . ?
C5 C6 1.392(2) . ?
C6 C7 1.505(2) . ?
C7 H7A 0.9800 . ?
C7 H7B 0.9800 . ?
C7 H7C 0.9800 . ?
C8 H8A 0.9800 . ?
C8 H8B 0.9800 . ?
C8 H8C 0.9800 . ?
C9 H9A 0.9800 . ?
C9 H9B 0.9800 . ?
C9 H9C 0.9800 . ?
C29 H29 1.0000 . ?
C29 C30 1.530(2) . ?
C29 C31 1.531(2) . ?
C29 P1 1.8344(14) . ?
C30 H30A 0.9800 . ?
C30 H30B 0.9800 . ?
C30 H30C 0.9800 . ?
C31 H31A 0.9800 . ?
C31 H31B 0.9800 . ?
C31 H31C 0.9800 . ?
C26 H26 1.0000 . ?
C26 C28 1.5360(19) . ?
C26 C27 1.527(2) . ?
C26 P1 1.8381(14) . ?
C28 H28A 0.9800 . ?
C28 H28B 0.9800 . ?
C28 H28C 0.9800 . ?
C27 H27A 0.9800 . ?
C27 H27B 0.9800 . ?
C27 H27C 0.9800 . ?
C10 C11 1.3876(19) . ?
C10 C14 1.5364(18) . ?
C10 N1 1.3401(18) . ?
C11 C15 1.4659(19) . ?
C11 P1 1.7851(14) . ?
C12 C13 1.438(2) . ?
C12 C16 1.5321(19) . ?
C12 N2 1.2909(18) . ?
C13 C17 1.4313(19) . ?
C13 P1 1.7465(14) . ?
C14 O1 1.2000(17) . ?
C14 O2 1.3325(17) . ?
C15 O3 1.2135(17) . ?
C15 O4 1.3443(17) . ?
C16 O5 1.2064(18) . ?
C16 O6 1.3206(19) . ?
C17 O7 1.2237(18) . ?
C17 O8 1.3742(18) . ?
C18 H18A 0.9900 . ?
C18 H18B 0.9900 . ?
C18 C19 1.495(2) . ?
C18 O2 1.4619(17) . ?
C19 H19A 0.9800 . ?
C19 H19B 0.9800 . ?
C19 H19C 0.9800 . ?
C20 H20A 0.9900 . ?
C20 H20B 0.9900 . ?
C20 C21 1.503(2) . ?
C20 O4 1.4536(17) . ?
C21 H21A 0.9800 . ?
C21 H21B 0.9800 . ?
C21 H21C 0.9800 . ?
C22 H22A 0.9900 . ?
C22 H22B 0.9900 . ?
C22 C23 1.488(2) . ?
C22 O6 1.4571(18) . ?
C23 H23A 0.9800 . ?
C23 H23B 0.9800 . ?
C23 H23C 0.9800 . ?
C24 H24A 0.9900 . ?
C24 H24B 0.9900 . ?
C24 C25 1.499(2) . ?
C24 O8 1.4414(17) . ?
C25 H25A 0.9800 . ?
C25 H25B 0.9800 . ?
C25 H25C 0.9800 . ?
N1 N2 1.4173(16) . ?

loop_
_geom_torsion_atom_site_label_1
_geom_torsion_atom_site_label_2
_geom_torsion_atom_site_label_3
_geom_torsion_atom_site_label_4
_geom_torsion
_geom_torsion_site_symmetry_1
_geom_torsion_site_symmetry_2
_geom_torsion_site_symmetry_3
_geom_torsion_site_symmetry_4
_geom_torsion_publ_flag
C1 C2 C3 C4 0.1(2) . . . . ?
C1 N1 N2 C12 128.45(13) . . . . ?
C2 C1 C6 C5 2.6(2) . . . . ?
C2 C1 C6 C7 -176.21(13) . . . . ?
C2 C1 N1 C10 -103.18(16) . . . . ?
C2 C1 N1 N2 67.69(15) . . . . ?
C2 C3 C4 C5 1.1(2) . . . . ?
C2 C3 C4 C9 -179.57(15) . . . . ?
C3 C4 C5 C6 -0.4(2) . . . . ?
C4 C5 C6 C1 -1.4(2) . . . . ?
C4 C5 C6 C7 177.45(14) . . . . ?
C6 C1 C2 C3 -2.0(2) . . . . ?
C6 C1 C2 C8 177.42(13) . . . . ?
C6 C1 N1 C10 80.11(17) . . . . ?
C6 C1 N1 N2 -109.02(14) . . . . ?
C8 C2 C3 C4 -179.32(14) . . . . ?
C9 C4 C5 C6 -179.75(15) . . . . ?
C30 C29 P1 C26 -175.62(10) . . . . ?
C30 C29 P1 C11 -53.92(12) . . . . ?
C30 C29 P1 C13 63.28(12) . . . . ?
C31 C29 P1 C26 -49.62(12) . . . . ?
C31 C29 P1 C11 72.09(12) . . . . ?
C31 C29 P1 C13 -170.72(10) . . . . ?
C28 C26 P1 C29 -68.32(12) . . . . ?
C28 C26 P1 C11 172.57(10) . . . . ?
C28 C26 P1 C13 52.48(12) . . . . ?
C27 C26 P1 C29 167.40(10) . . . . ?
C27 C26 P1 C11 48.29(12) . . . . ?
C27 C26 P1 C13 -71.81(12) . . . . ?
C10 C11 C15 O3 -8.1(2) . . . . ?
C10 C11 C15 O4 170.32(11) . . . . ?
C10 C11 P1 C29 100.32(12) . . . . ?
C10 C11 P1 C26 -140.20(12) . . . . ?
C10 C11 P1 C13 -18.43(14) . . . . ?
C10 C14 O2 C18 -172.96(12) . . . . ?
C10 N1 N2 C12 -61.17(18) . . . . ?
C11 C10 C14 O1 79.46(18) . . . . ?
C11 C10 C14 O2 -105.58(14) . . . . ?
C11 C10 N1 C1 -171.70(13) . . . . ?
C11 C10 N1 N2 19.1(2) . . . . ?
C11 C15 O4 C20 175.44(11) . . . . ?
C12 C13 C17 O7 -170.12(14) . . . . ?
C12 C13 C17 O8 12.79(18) . . . . ?
C12 C13 P1 C29 -159.18(10) . . . . ?
C12 C13 P1 C26 80.93(12) . . . . ?
C12 C13 P1 C11 -41.80(12) . . . . ?
C12 C16 O6 C22 -175.42(13) . . . . ?
C13 C12 C16 O5 39.8(2) . . . . ?
C13 C12 C16 O6 -142.40(13) . . . . ?
C13 C12 N2 N1 8.0(2) . . . . ?
C13 C17 O8 C24 -173.51(13) . . . . ?
C14 C10 C11 C15 19.71(18) . . . . ?
C14 C10 C11 P1 -141.75(11) . . . . ?
C14 C10 N1 C1 8.35(18) . . . . ?
C14 C10 N1 N2 -160.89(12) . . . . ?
C15 C11 P1 C29 -60.69(12) . . . . ?
C15 C11 P1 C26 58.79(12) . . . . ?
C15 C11 P1 C13 -179.43(10) . . . . ?
C16 C12 C13 C17 42.97(18) . . . . ?
C16 C12 C13 P1 -120.78(12) . . . . ?
C16 C12 N2 N1 -174.42(11) . . . . ?
C17 C13 P1 C29 37.54(13) . . . . ?
C17 C13 P1 C26 -82.36(13) . . . . ?
C17 C13 P1 C11 154.91(11) . . . . ?
C19 C18 O2 C14 -174.90(15) . . . . ?
C21 C20 O4 C15 174.93(12) . . . . ?
C23 C22 O6 C16 141.19(14) . . . . ?
C25 C24 O8 C17 171.68(16) . . . . ?
N1 C1 C2 C3 -178.53(12) . . . . ?
N1 C1 C2 C8 0.8(2) . . . . ?
N1 C1 C6 C5 179.21(12) . . . . ?
N1 C1 C6 C7 0.4(2) . . . . ?
N1 C10 C11 C15 -160.23(13) . . . . ?
N1 C10 C11 P1 38.3(2) . . . . ?
N1 C10 C14 O1 -100.59(16) . . . . ?
N1 C10 C14 O2 74.37(14) . . . . ?
N2 C12 C13 C17 -139.58(15) . . . . ?
N2 C12 C13 P1 56.67(19) . . . . ?
N2 C12 C16 O5 -138.16(15) . . . . ?
N2 C12 C16 O6 39.67(16) . . . . ?
O1 C14 O2 C18 1.7(2) . . . . ?
O3 C15 O4 C20 -6.09(19) . . . . ?
O5 C16 O6 C22 2.3(2) . . . . ?
O7 C17 O8 C24 9.1(2) . . . . ?
P1 C11 C15 O3 154.12(12) . . . . ?
P1 C11 C15 O4 -27.47(15) . . . . ?
P1 C13 C17 O7 -6.9(2) . . . . ?
P1 C13 C17 O8 176.01(10) . . . . ?

loop_
_exptl_oxdiff_crystal_face_indexfrac_h
_exptl_oxdiff_crystal_face_indexfrac_k
_exptl_oxdiff_crystal_face_indexfrac_l
_exptl_oxdiff_crystal_face_x
_exptl_oxdiff_crystal_face_y
_exptl_oxdiff_crystal_face_z
9.3093 -3.9729 1.0478 0.6052 -0.4628 0.6476
-1.9359 4.8093 7.8335 -0.8346 0.1991 0.5136
-5.3340 4.7375 6.8235 -0.9542 0.2282 0.1936
0.6270 -6.5527 5.9343 -0.1257 -0.9560 0.2651
-4.2706 -7.5428 2.4042 -0.1207 -0.9254 -0.3593
1.9691 7.4298 -4.3521 0.1296 0.9900 0.0561
5.6137 -1.6105 -8.4549 0.9638 0.1795 -0.1970
10.7459 0.3596 -1.9842 0.7313 0.1351 0.6685
0.6813 -2.1925 -9.2637 0.7630 0.1427 -0.6305
-8.7504 -1.7694 -4.4749 -0.1179 -0.0206 -0.9928
-1.8458 -4.4050 8.1413 -0.5000 -0.8162 0.2894
-5.3866 -5.4144 6.0438 -0.5167 -0.8447 -0.1395
4.9640 3.6287 -7.8611 0.6865 0.7244 -0.0621
0.6024 2.2242 -9.2485 0.5893 0.6227 -0.5147
-0.0076 7.9876 -2.9948 -0.0973 0.9923 0.0167
7.9764 3.9827 3.9930 0.0232 0.2802 0.9639
0.0071 -5.9805 -6.9907 0.7118 -0.3638 -0.6311
